data_7226879
loop_
_publ_author_name
'Khattab, Tawfik A.'
'Tiu, Brylee David Buada'
'Adas, Sonya'
'Bunge, Scott Daniel'
'Advincula, Rigoberto'

_publ_section_title
;
 Solvatochromic, Thermochromic and pH-Sensory DCDHF-Hydrazone Molecular
 Switch: Response to Alkaline Analytes
;
_journal_name_full 'RSC Adv.'
_journal_paper_doi 10.1039/C6RA24113A
_journal_year 2016
_chemical_formula_moiety ' C18 H15 N5 O, C2 H6 O'
_chemical_formula_sum 'C20 H21 N5 O2'
_chemical_formula_weight 363.42
_space_group_crystal_system orthorhombic
_space_group_IT_number 19
_space_group_name_Hall 'P 2ac 2ab'
_space_group_name_H-M_alt 'P 21 21 21'
_symmetry_space_group_name_Hall 'P 2ac 2ab'
_symmetry_space_group_name_H-M 'P 21 21 21'
_atom_sites_solution_hydrogens mixed
_audit_creation_method SHELXL-2014/7
_audit_update_record
;
2016-10-20 deposited with the CCDC.
2016-10-21 downloaded from the CCDC.
;
_cell_angle_alpha 90
_cell_angle_beta 90
_cell_angle_gamma 90
_cell_formula_units_Z 4
_cell_length_a 6.8827(10)
_cell_length_b 16.544(2)
_cell_length_c 17.510(2)
_cell_measurement_reflns_used 1830
_cell_measurement_temperature 188(2)
_cell_measurement_theta_max 24.40
_cell_measurement_theta_min 2.33
_cell_volume 1993.8(4)
_computing_cell_refinement 'Bruker SAINT'
_computing_data_collection 'Bruker APEX2'
_computing_data_reduction 'Bruker SAINT'
_computing_molecular_graphics 'Bruker SHELXTL'
_computing_publication_material 'Bruker SHELXTL'
_computing_structure_refinement 'SHELXL-2014/7 (Sheldrick, 2014)'
_computing_structure_solution 'SHELXS-97 (Sheldrick, 2008)'
_diffrn_ambient_temperature 188(2)
_diffrn_measured_fraction_theta_full 1.000
_diffrn_measured_fraction_theta_max 1.000
_diffrn_measurement_device_type 'Bruker APEX-II CCD'
_diffrn_measurement_method '\f and \w scans'
_diffrn_radiation_type MoK\a
_diffrn_radiation_wavelength 0.71073
_diffrn_reflns_av_R_equivalents 0.0715
_diffrn_reflns_av_unetI/netI 0.0565
_diffrn_reflns_Laue_measured_fraction_full 1.000
_diffrn_reflns_Laue_measured_fraction_max 1.000
_diffrn_reflns_limit_h_max 8
_diffrn_reflns_limit_h_min -8
_diffrn_reflns_limit_k_max 19
_diffrn_reflns_limit_k_min -19
_diffrn_reflns_limit_l_max 20
_diffrn_reflns_limit_l_min -20
_diffrn_reflns_number 16132
_diffrn_reflns_point_group_measured_fraction_full 1.000
_diffrn_reflns_point_group_measured_fraction_max 1.000
_diffrn_reflns_theta_full 25.045
_diffrn_reflns_theta_max 25.045
_diffrn_reflns_theta_min 1.693
_exptl_absorpt_coefficient_mu 0.081
_exptl_absorpt_correction_T_max 0.992
_exptl_absorpt_correction_T_min 0.839
_exptl_absorpt_correction_type multi-scan
_exptl_absorpt_process_details SADABS
_exptl_crystal_colour red
_exptl_crystal_density_diffrn 1.211
_exptl_crystal_density_meas ?
_exptl_crystal_density_method 'not measured'
_exptl_crystal_description block
_exptl_crystal_F_000 768
_exptl_crystal_size_max 0.100
_exptl_crystal_size_mid 0.100
_exptl_crystal_size_min 0.100
_refine_diff_density_max 0.135
_refine_diff_density_min -0.188
_refine_diff_density_rms 0.037
_refine_ls_extinction_method none
_refine_ls_goodness_of_fit_ref 0.862
_refine_ls_hydrogen_treatment mixed
_refine_ls_matrix_type full
_refine_ls_number_parameters 251
_refine_ls_number_reflns 3535
_refine_ls_number_restraints 0
_refine_ls_restrained_S_all 0.862
_refine_ls_R_factor_all 0.0882
_refine_ls_R_factor_gt 0.0477
_refine_ls_shift/su_max 0.000
_refine_ls_shift/su_mean 0.000
_refine_ls_structure_factor_coef Fsqd
_refine_ls_weighting_details 'w=1/[\s^2^(Fo^2^)+(0.1000P)^2^+0.1000P] where P=(Fo^2^+2Fc^2^)/3'
_refine_ls_weighting_scheme calc
_refine_ls_wR_factor_gt 0.1193
_refine_ls_wR_factor_ref 0.1496
_reflns_Friedel_coverage 0.726
_reflns_Friedel_fraction_full 1.000
_reflns_Friedel_fraction_max 1.000
_reflns_number_gt 2383
_reflns_number_total 3535
_reflns_threshold_expression 'I > 2\s(I)'
_cod_data_source_file c6ra24113a3.cif
_cod_data_source_block tk02_06_25_2013_0m
_cod_depositor_comments
;
The following automatic conversions were performed:

'_exptl_absorpt_correction_type' value 'MULTI-SCAN' changed to
'multi-scan' according to
/usr/data/users/saulius/crontab/automatic-downloads/rss-feeds/RSC/lib/dictionaries/cif_core.dic
dictionary named 'cif_core.dic' version 2.4.2 from 2011-04-26.

'_exptl_crystal_density_meas' value 'not measured' was changed to '?'
- the value is perceived as not measured.

Automatic conversion script
Id: cif_fix_values 4268 2015-11-12 08:31:59Z antanas 
;
_cod_original_cell_volume 1993.9(5)
_cod_database_code 7226879
_shelx_shelxl_version_number 2014/7
_shelx_space_group_comment
; 
The symmetry employed for this shelxl refinement is uniquely defined 
by the following loop, which should always be used as a source of 
symmetry information in preference to the above space-group names. 
They are only intended as comments. 
;
_shelx_estimated_absorpt_t_min 0.992
_shelx_estimated_absorpt_t_max 0.992

loop_
_space_group_symop_operation_xyz
'x, y, z'
'-x+1/2, -y, z+1/2'
'-x, y+1/2, -z+1/2'
'x+1/2, -y+1/2, -z'

loop_
_atom_site_label
_atom_site_type_symbol
_atom_site_fract_x
_atom_site_fract_y
_atom_site_fract_z
_atom_site_U_iso_or_equiv
_atom_site_adp_type
_atom_site_occupancy
_atom_site_site_symmetry_order
_atom_site_calc_flag
_atom_site_refinement_flags_posn
_atom_site_refinement_flags_adp
O1 O 0.6833(5) 0.64289(14) 0.04330(14) 0.0389(7) Uani 1 1 d . .
O2 O 0.6721(7) 0.3083(3) 0.7932(2) 0.0802(12) Uani 1 1 d . .
N1 N 0.6859(5) 0.31611(17) -0.04172(17) 0.0354(8) Uani 1 1 d . .
H1 H 0.6830 0.3072 -0.0913 0.042 Uiso 1 1 calc R U
N2 N 0.6864(6) 0.39039(18) -0.01578(19) 0.0356(8) Uani 1 1 d . .
N3 N 0.6812(8) 0.8560(2) 0.0632(2) 0.0534(10) Uani 1 1 d . .
N4 N 0.6509(7) 0.8091(2) -0.1789(2) 0.0565(11) Uani 1 1 d . .
N5 N 0.6846(8) 0.6003(3) -0.2267(2) 0.0665(12) Uani 1 1 d . .
C1 C 0.6916(9) 0.0481(2) 0.1646(3) 0.0579(13) Uani 1 1 d . .
H1A H 0.7343 -0.0008 0.1378 0.087 Uiso 1 1 calc R U
H1B H 0.5597 0.0400 0.1842 0.087 Uiso 1 1 calc R U
H1C H 0.7800 0.0592 0.2072 0.087 Uiso 1 1 calc R U
C2 C 0.6930(8) 0.1188(2) 0.1100(2) 0.0407(10) Uani 1 1 d . .
C3 C 0.6791(7) 0.1077(2) 0.0316(2) 0.0424(10) Uani 1 1 d . .
H3 H 0.6710 0.0544 0.0118 0.051 Uiso 1 1 calc R U
C4 C 0.6767(7) 0.1725(2) -0.0184(2) 0.0384(9) Uani 1 1 d . .
H4 H 0.6659 0.1633 -0.0718 0.046 Uiso 1 1 calc R U
C5 C 0.7075(7) 0.1983(2) 0.1362(2) 0.0439(11) Uani 1 1 d . .
H5 H 0.7187 0.2076 0.1895 0.053 Uiso 1 1 calc R U
C6 C 0.7061(7) 0.2636(2) 0.0877(2) 0.0407(11) Uani 1 1 d . .
H6 H 0.7161 0.3170 0.1074 0.049 Uiso 1 1 calc R U
C7 C 0.6898(7) 0.2507(2) 0.0093(2) 0.0341(9) Uani 1 1 d . .
C8 C 0.6856(6) 0.4499(2) -0.0652(2) 0.0368(9) Uani 1 1 d . .
H8 H 0.6868 0.4398 -0.1186 0.044 Uiso 1 1 calc R U
C9 C 0.6830(7) 0.5297(2) -0.0364(2) 0.0345(9) Uani 1 1 d . .
C10 C 0.6836(7) 0.5530(2) 0.0470(2) 0.0367(9) Uani 1 1 d . .
C11 C 0.4978(7) 0.5291(3) 0.0890(3) 0.0455(12) Uani 1 1 d . .
H11A H 0.4958 0.5548 0.1394 0.068 Uiso 1 1 calc R U
H11B H 0.4937 0.4702 0.0950 0.068 Uiso 1 1 calc R U
H11C H 0.3847 0.5469 0.0594 0.068 Uiso 1 1 calc R U
C12 C 0.8664(6) 0.5293(3) 0.0902(3) 0.0462(12) Uani 1 1 d . .
H12A H 0.9808 0.5488 0.0625 0.069 Uiso 1 1 calc R U
H12B H 0.8727 0.4703 0.0947 0.069 Uiso 1 1 calc R U
H12C H 0.8637 0.5534 0.1413 0.069 Uiso 1 1 calc R U
C13 C 0.6810(7) 0.5994(2) -0.0797(2) 0.0337(9) Uani 1 1 d . .
C14 C 0.6800(7) 0.6675(2) -0.0293(2) 0.0337(9) Uani 1 1 d . .
C15 C 0.6775(7) 0.7489(2) -0.0441(2) 0.0348(9) Uani 1 1 d . .
C16 C 0.6794(7) 0.8068(2) 0.0168(2) 0.0374(9) Uani 1 1 d . .
C17 C 0.6638(7) 0.7808(2) -0.1191(2) 0.0391(10) Uani 1 1 d . .
C18 C 0.6807(8) 0.6013(2) -0.1612(3) 0.0428(10) Uani 1 1 d . .
C20 C 0.8222(11) 0.1807(5) 0.7613(3) 0.100(2) Uani 1 1 d . .
H20C H 0.9093 0.1546 0.7245 0.150 Uiso 1 1 calc R U
H20B H 0.8776 0.1764 0.8127 0.150 Uiso 1 1 calc R U
H20A H 0.6951 0.1540 0.7601 0.150 Uiso 1 1 calc R U
C19 C 0.7984(10) 0.2686(5) 0.7405(3) 0.090(2) Uani 1 1 d . .
H19B H 0.9270 0.2954 0.7409 0.108 Uiso 1 1 calc R U
H19A H 0.7443 0.2729 0.6883 0.108 Uiso 1 1 calc R U
H2 H 0.542(12) 0.306(5) 0.776(4) 0.13(3) Uiso 1 1 d . .

loop_
_atom_site_aniso_label
_atom_site_aniso_U_11
_atom_site_aniso_U_22
_atom_site_aniso_U_33
_atom_site_aniso_U_23
_atom_site_aniso_U_13
_atom_site_aniso_U_12
O1 0.0566(18) 0.0269(13) 0.0330(15) 0.0004(11) -0.0026(18) -0.0017(16)
O2 0.068(3) 0.118(3) 0.054(2) -0.027(2) -0.008(2) 0.012(3)
N1 0.0380(18) 0.0327(18) 0.0353(18) -0.0064(15) -0.006(2) 0.001(2)
N2 0.0304(18) 0.0315(18) 0.045(2) -0.0076(15) -0.0015(19) -0.0007(19)
N3 0.068(3) 0.041(2) 0.050(2) -0.0071(18) -0.003(3) -0.003(2)
N4 0.076(3) 0.052(2) 0.041(2) 0.0020(19) 0.003(2) 0.004(2)
N5 0.091(3) 0.068(3) 0.040(3) -0.0049(19) -0.001(3) -0.007(3)
C1 0.070(3) 0.045(3) 0.059(3) 0.010(2) 0.001(3) -0.002(3)
C2 0.039(2) 0.036(2) 0.046(3) 0.0001(19) 0.000(2) 0.002(2)
C3 0.038(2) 0.033(2) 0.056(3) -0.008(2) 0.000(3) -0.001(2)
C4 0.039(2) 0.036(2) 0.040(2) -0.0093(18) -0.003(2) -0.003(2)
C5 0.050(3) 0.046(3) 0.035(2) -0.0024(19) -0.005(2) -0.002(3)
C6 0.046(3) 0.035(2) 0.041(2) -0.0078(18) 0.000(2) 0.000(2)
C7 0.029(2) 0.0315(19) 0.042(2) -0.0014(17) 0.000(2) -0.001(2)
C8 0.035(2) 0.034(2) 0.041(2) -0.0021(17) -0.003(2) 0.001(2)
C9 0.031(2) 0.035(2) 0.037(2) -0.0025(18) -0.003(2) -0.001(2)
C10 0.047(2) 0.0262(19) 0.037(2) 0.0004(15) -0.002(3) -0.001(2)
C11 0.055(3) 0.036(3) 0.045(3) 0.001(2) 0.006(2) 0.000(2)
C12 0.053(3) 0.040(3) 0.046(3) -0.001(2) -0.013(2) 0.002(2)
C13 0.034(2) 0.034(2) 0.033(2) -0.0011(17) -0.001(2) -0.002(2)
C14 0.030(2) 0.039(2) 0.032(2) 0.0028(17) -0.003(2) -0.001(2)
C15 0.038(2) 0.031(2) 0.035(2) 0.0004(17) 0.001(2) 0.003(2)
C16 0.036(2) 0.036(2) 0.040(2) 0.0054(19) 0.001(2) 0.000(3)
C17 0.047(3) 0.035(2) 0.035(2) -0.0006(19) 0.000(2) 0.002(2)
C18 0.048(2) 0.039(2) 0.042(3) -0.0015(19) 0.002(3) -0.002(3)
C20 0.075(4) 0.150(7) 0.076(4) -0.040(4) -0.003(4) 0.028(6)
C19 0.063(4) 0.145(7) 0.063(4) -0.010(4) -0.006(4) 0.014(5)

loop_
_atom_type_symbol
_atom_type_description
_atom_type_scat_dispersion_real
_atom_type_scat_dispersion_imag
_atom_type_scat_source
C C 0.0033 0.0016 'International Tables Vol C Tables 4.2.6.8 and 6.1.1.4'
H H 0.0000 0.0000 'International Tables Vol C Tables 4.2.6.8 and 6.1.1.4'
N N 0.0061 0.0033 'International Tables Vol C Tables 4.2.6.8 and 6.1.1.4'
O O 0.0106 0.0060 'International Tables Vol C Tables 4.2.6.8 and 6.1.1.4'

loop_
_geom_angle_atom_site_label_1
_geom_angle_atom_site_label_2
_geom_angle_atom_site_label_3
_geom_angle
C14 O1 C10 110.3(3)
C19 O2 H2 111(4)
N2 N1 C7 120.1(3)
N2 N1 H1 119.9
C7 N1 H1 119.9
N1 N2 C8 118.4(3)
C2 C1 H1A 109.5
C2 C1 H1B 109.5
H1A C1 H1B 109.5
C2 C1 H1C 109.5
H1A C1 H1C 109.5
H1B C1 H1C 109.5
C3 C2 C5 117.0(4)
C3 C2 C1 121.6(4)
C5 C2 C1 121.4(4)
C4 C3 C2 121.6(4)
C4 C3 H3 119.2
C2 C3 H3 119.2
C3 C4 C7 120.1(4)
C3 C4 H4 119.9
C7 C4 H4 119.9
C6 C5 C2 122.5(4)
C6 C5 H5 118.8
C2 C5 H5 118.8
C5 C6 C7 119.2(4)
C5 C6 H6 120.4
C7 C6 H6 120.4
C4 C7 C6 119.6(4)
C4 C7 N1 119.7(3)
C6 C7 N1 120.7(3)
N2 C8 C9 117.8(3)
N2 C8 H8 121.1
C9 C8 H8 121.1
C13 C9 C8 125.7(3)
C13 C9 C10 108.6(3)
C8 C9 C10 125.7(3)
O1 C10 C9 102.3(3)
O1 C10 C12 106.3(3)
C9 C10 C12 114.7(4)
O1 C10 C11 106.1(4)
C9 C10 C11 113.4(4)
C12 C10 C11 112.8(3)
C10 C11 H11A 109.5
C10 C11 H11B 109.5
H11A C11 H11B 109.5
C10 C11 H11C 109.5
H11A C11 H11C 109.5
H11B C11 H11C 109.5
C10 C12 H12A 109.5
C10 C12 H12B 109.5
H12A C12 H12B 109.5
C10 C12 H12C 109.5
H12A C12 H12C 109.5
H12B C12 H12C 109.5
C9 C13 C18 124.6(3)
C9 C13 C14 108.6(3)
C18 C13 C14 126.7(4)
O1 C14 C15 118.7(3)
O1 C14 C13 110.3(3)
C15 C14 C13 131.0(3)
C14 C15 C17 122.8(3)
C14 C15 C16 121.0(3)
C17 C15 C16 116.2(3)
N3 C16 C15 176.9(4)
N4 C17 C15 177.6(4)
N5 C18 C13 177.4(5)
C19 C20 H20C 109.5
C19 C20 H20B 109.5
H20C C20 H20B 109.5
C19 C20 H20A 109.5
H20C C20 H20A 109.5
H20B C20 H20A 109.5
O2 C19 C20 110.8(6)
O2 C19 H19B 109.5
C20 C19 H19B 109.5
O2 C19 H19A 109.5
C20 C19 H19A 109.5
H19B C19 H19A 108.1

loop_
_geom_bond_atom_site_label_1
_geom_bond_atom_site_label_2
_geom_bond_distance
O1 C14 1.336(4)
O1 C10 1.489(4)
O2 C19 1.427(7)
O2 H2 0.95(8)
N1 N2 1.310(4)
N1 C7 1.404(5)
N1 H1 0.8800
N2 C8 1.312(5)
N3 C16 1.150(5)
N4 C17 1.151(5)
N5 C18 1.148(5)
C1 C2 1.511(6)
C1 H1A 0.9800
C1 H1B 0.9800
C1 H1C 0.9800
C2 C3 1.388(6)
C2 C5 1.396(6)
C3 C4 1.383(5)
C3 H3 0.9500
C4 C7 1.386(5)
C4 H4 0.9500
C5 C6 1.375(6)
C5 H5 0.9500
C6 C7 1.392(5)
C6 H6 0.9500
C8 C9 1.413(5)
C8 H8 0.9500
C9 C13 1.380(5)
C9 C10 1.510(5)
C10 C12 1.520(6)
C10 C11 1.527(6)
C11 H11A 0.9800
C11 H11B 0.9800
C11 H11C 0.9800
C12 H12A 0.9800
C12 H12B 0.9800
C12 H12C 0.9800
C13 C18 1.427(6)
C13 C14 1.432(5)
C14 C15 1.372(5)
C15 C17 1.417(6)
C15 C16 1.434(6)
C20 C19 1.507(10)
C20 H20C 0.9800
C20 H20B 0.9800
C20 H20A 0.9800
C19 H19B 0.9900
C19 H19A 0.9900
